data_7154505
loop_
_publ_author_name
'Aguiar, Ant\'onio'
'Leite, Andreia'
'Silva, Andr\'e M N'
'Tom\'e, Augusto C'
'Cunha-Silva, Lu\'is'
'de Castro, Baltazar'
'Rangel, Maria'
'Silva, Ana M. G.'

_publ_section_title
;
 Isoxazolidine-fused meso-tetraarylchlorins as key tools for the synthesis
 of mono- and bis-annulated chlorins.
;
_journal_issue 26
_journal_name_full 'Organic &amp; biomolecular chemistry'
_journal_page_first 7131
_journal_page_last 7135
_journal_paper_doi 10.1039/c5ob00800j
_journal_volume 13
_journal_year 2015
_chemical_formula_moiety 'C46 H15 F20 N5 O'
_chemical_formula_sum 'C46 H15 F20 N5 O'
_chemical_formula_weight 1033.63
_space_group_crystal_system triclinic
_space_group_IT_number 2
_space_group_name_Hall '-P 1'
_space_group_name_H-M_alt 'P -1'
_symmetry_space_group_name_Hall '-P 1'
_symmetry_space_group_name_H-M 'P -1'
_atom_sites_solution_hydrogens mixed
_audit_creation_date '03 March 2015'
_audit_creation_method 'SHELXL-2014/7 and enCIFer'
_audit_update_record
;
2015-03-06 deposited with the CCDC.
2015-05-20 downloaded from the CCDC.
;
_cell_angle_alpha 74.581(4)
_cell_angle_beta 88.333(4)
_cell_angle_gamma 85.714(4)
_cell_formula_units_Z 2
_cell_length_a 12.8835(11)
_cell_length_b 13.3978(11)
_cell_length_c 15.0065(12)
_cell_measurement_reflns_used 9945
_cell_measurement_temperature 180(2)
_cell_measurement_theta_max 26.36
_cell_measurement_theta_min 2.38
_cell_volume 2490.0(4)
_computing_structure_refinement 'SHELXL-2014/7 (Sheldrick, 2014)'
_diffrn_ambient_temperature 180(2)
_diffrn_measured_fraction_theta_full 0.990
_diffrn_measured_fraction_theta_max 0.990
_diffrn_measurement_device_type 'Bruker X8 Kappa CCD APEX II'
_diffrn_measurement_method '\f and \w scans'
_diffrn_radiation_type MoK\a
_diffrn_radiation_wavelength 0.71073
_diffrn_reflns_av_R_equivalents 0.0499
_diffrn_reflns_av_unetI/netI 0.0511
_diffrn_reflns_laue_measured_fraction_full 0.990
_diffrn_reflns_laue_measured_fraction_max 0.990
_diffrn_reflns_limit_h_max 14
_diffrn_reflns_limit_h_min -15
_diffrn_reflns_limit_k_max 15
_diffrn_reflns_limit_k_min -15
_diffrn_reflns_limit_l_max 17
_diffrn_reflns_limit_l_min -17
_diffrn_reflns_number 46312
_diffrn_reflns_point_group_measured_fraction_full 0.990
_diffrn_reflns_point_group_measured_fraction_max 0.990
_diffrn_reflns_theta_full 25.027
_diffrn_reflns_theta_max 25.027
_diffrn_reflns_theta_min 3.641
_diffrn_source 'fine-focus sealed tube'
_exptl_absorpt_coefficient_mu 0.136
_exptl_absorpt_correction_T_max 0.988
_exptl_absorpt_correction_T_min 0.976
_exptl_absorpt_correction_type multi-scan
_exptl_absorpt_process_details
;
(SADABS; Bruker, 2012)
;
_exptl_crystal_colour green
_exptl_crystal_density_diffrn 1.379
_exptl_crystal_description prism
_exptl_crystal_F_000 1028
_exptl_crystal_size_max 0.200
_exptl_crystal_size_mid 0.150
_exptl_crystal_size_min 0.090
_platon_squeeze_details
;
;
_refine_diff_density_max 0.674
_refine_diff_density_min -0.354
_refine_diff_density_rms 0.053
_refine_ls_extinction_method none
_refine_ls_goodness_of_fit_ref 1.058
_refine_ls_hydrogen_treatment mixed
_refine_ls_matrix_type full
_refine_ls_number_parameters 658
_refine_ls_number_reflns 8708
_refine_ls_number_restraints 0
_refine_ls_restrained_S_all 1.058
_refine_ls_R_factor_all 0.0920
_refine_ls_R_factor_gt 0.0570
_refine_ls_shift/su_max 0.000
_refine_ls_shift/su_mean 0.000
_refine_ls_structure_factor_coef Fsqd
_refine_ls_weighting_details 'w=1/[\s^2^(Fo^2^)+(0.0813P)^2^+0.5067P] where P=(Fo^2^+2Fc^2^)/3'
_refine_ls_weighting_scheme calc
_refine_ls_wR_factor_gt 0.1443
_refine_ls_wR_factor_ref 0.1585
_reflns_Friedel_coverage 0.000
_reflns_number_gt 5716
_reflns_number_total 8708
_reflns_threshold_expression 'I > 2\s(I)'
_cod_data_source_file c5ob00800j2.cif
_cod_data_source_block as0312sq
_cod_depositor_comments 'Adding full bibliography for 7154505--7154506.cif.'
_cod_database_code 7154505
_shelx_shelxl_version_number 2014/7
_shelx_space_group_comment
;
The symmetry employed for this shelxl refinement is uniquely defined
by the following loop, which should always be used as a source of
symmetry information in preference to the above space-group names.
They are only intended as comments.
;
_shelx_estimated_absorpt_t_min 0.973
_shelx_estimated_absorpt_t_max 0.988

loop_
_space_group_symop_operation_xyz
'x, y, z'
'-x, -y, -z'

loop_
_atom_site_label
_atom_site_type_symbol
_atom_site_fract_x
_atom_site_fract_y
_atom_site_fract_z
_atom_site_U_iso_or_equiv
_atom_site_adp_type
_atom_site_occupancy
_atom_site_site_symmetry_order
_atom_site_calc_flag
_atom_site_refinement_flags_posn
_atom_site_refinement_flags_adp
F4 F 0.90393(12) -0.00482(13) 0.11992(11) 0.0405(4) Uani 1 1 d . .
F5 F 0.54671(12) -0.05173(13) 0.17215(11) 0.0415(4) Uani 1 1 d . .
F1 F 0.53717(13) -0.10402(13) 0.01126(12) 0.0453(4) Uani 1 1 d . .
F11 F 1.00298(12) 0.16867(13) 0.71042(11) 0.0400(4) Uani 1 1 d . .
F12 F 1.02676(13) 0.22178(13) 0.86900(12) 0.0452(4) Uani 1 1 d . .
F16 F 1.03690(12) -0.29397(12) 0.48942(11) 0.0432(4) Uani 1 1 d . .
F15 F 0.64582(12) 0.13991(15) 0.77561(11) 0.0482(5) Uani 1 1 d . .
F3 F 0.89262(14) -0.05297(15) -0.04191(11) 0.0524(5) Uani 1 1 d . .
F14 F 0.66915(14) 0.19274(16) 0.93366(12) 0.0562(5) Uani 1 1 d . .
F9 F 0.74395(17) 0.66375(14) 0.15840(14) 0.0636(6) Uani 1 1 d . .
F13 F 0.85901(15) 0.23369(15) 0.98124(12) 0.0563(5) Uani 1 1 d . .
F8 F 0.53682(18) 0.71928(13) 0.16018(14) 0.0667(6) Uani 1 1 d . .
F2 F 0.70944(16) -0.10291(15) -0.09666(12) 0.0578(5) Uani 1 1 d . .
F20 F 0.75496(15) -0.32464(15) 0.69830(13) 0.0617(6) Uani 1 1 d . .
F18 F 0.99524(16) -0.60771(13) 0.70856(15) 0.0651(6) Uani 1 1 d . .
F6 F 0.47500(14) 0.38846(15) 0.34334(14) 0.0608(6) Uani 1 1 d . .
F10 F 0.81618(14) 0.47053(14) 0.24860(13) 0.0541(5) Uani 1 1 d . .
F17 F 1.10168(14) -0.49268(13) 0.56639(13) 0.0528(5) Uani 1 1 d . .
F7 F 0.40358(15) 0.58205(16) 0.25323(16) 0.0705(6) Uani 1 1 d . .
F19 F 0.82038(17) -0.52462(16) 0.77441(15) 0.0796(7) Uani 1 1 d . .
O1 O 0.66447(17) -0.22576(17) 0.30874(15) 0.0498(6) Uani 1 1 d . .
N2 N 0.72372(18) 0.14304(17) 0.31395(17) 0.0295(6) Uani 1 1 d . .
N3 N 0.74876(16) 0.19254(16) 0.48940(14) 0.0257(5) Uani 1 1 d . .
N1 N 0.79252(17) -0.07458(17) 0.40294(14) 0.0285(5) Uani 1 1 d . .
N4 N 0.83170(18) -0.01849(18) 0.57526(17) 0.0294(6) Uani 1 1 d . .
N5 N 0.6236(2) -0.2363(2) 0.4025(2) 0.0603(8) Uani 1 1 d . .
C33 C 0.8237(2) 0.1532(2) 0.73783(17) 0.0270(6) Uani 1 1 d . .
C5 C 0.7269(2) -0.0294(2) 0.15284(18) 0.0265(6) Uani 1 1 d . .
C34 C 0.9193(2) 0.1742(2) 0.76484(18) 0.0291(6) Uani 1 1 d . .
C6 C 0.6335(2) -0.0535(2) 0.12178(18) 0.0293(6) Uani 1 1 d . .
C3 C 0.8078(2) -0.0544(2) 0.01240(19) 0.0341(7) Uani 1 1 d . .
C2 C 0.7147(2) -0.0794(2) -0.01566(19) 0.0364(7) Uani 1 1 d . .
C41 C 0.8951(2) -0.3020(2) 0.59235(18) 0.0306(7) Uani 1 1 d . .
C38 C 0.7409(2) 0.1602(2) 0.79662(19) 0.0317(7) Uani 1 1 d . .
C9 C 0.8202(2) -0.1701(2) 0.45757(18) 0.0275(6) Uani 1 1 d . .
C36 C 0.8481(2) 0.2084(2) 0.90237(19) 0.0363(7) Uani 1 1 d . .
C7 C 0.7364(2) -0.0030(2) 0.24341(17) 0.0262(6) Uani 1 1 d . .
C20 C 0.6865(2) 0.3147(2) 0.34469(18) 0.0273(6) Uani 1 1 d . .
C4 C 0.8120(2) -0.0295(2) 0.09525(19) 0.0311(7) Uani 1 1 d . .
C25 C 0.6478(2) 0.4230(2) 0.29916(18) 0.0299(6) Uani 1 1 d . .
C1 C 0.6279(2) -0.0796(2) 0.0389(2) 0.0327(7) Uani 1 1 d . .
C17 C 0.8098(2) 0.1257(2) 0.64867(17) 0.0267(6) Uani 1 1 d . .
C37 C 0.7514(2) 0.1872(2) 0.87774(19) 0.0366(7) Uani 1 1 d . .
C18 C 0.76424(19) 0.2035(2) 0.57579(17) 0.0248(6) Uani 1 1 d . .
C19 C 0.7110(2) 0.2888(2) 0.43863(18) 0.0272(6) Uani 1 1 d . .
C16 C 0.8436(2) 0.0253(2) 0.64716(18) 0.0300(7) Uani 1 1 d . .
C32 C 0.7342(2) 0.3079(2) 0.58021(19) 0.0308(7) Uani 1 1 d . .
H32 H 0.7368 0.3343 0.6329 0.037 Uiso 1 1 calc R U
C22 C 0.7187(2) 0.1016(2) 0.24097(18) 0.0287(6) Uani 1 1 d . .
C8 C 0.7647(2) -0.0844(2) 0.31925(18) 0.0271(6) Uani 1 1 d . .
C31 C 0.7020(2) 0.3605(2) 0.49550(19) 0.0303(7) Uani 1 1 d . .
H31 H 0.6779 0.4316 0.4765 0.036 Uiso 1 1 calc R U
C14 C 0.8590(2) -0.1907(2) 0.54646(18) 0.0308(7) Uani 1 1 d . .
C21 C 0.6941(2) 0.2479(2) 0.28739(18) 0.0308(7) Uani 1 1 d . .
C15 C 0.8676(2) -0.1196(2) 0.59960(18) 0.0335(7) Uani 1 1 d . .
C35 C 0.9318(2) 0.2016(2) 0.84545(19) 0.0330(7) Uani 1 1 d . .
C42 C 0.9830(2) -0.3482(2) 0.56097(19) 0.0312(7) Uani 1 1 d . .
C26 C 0.5433(2) 0.4551(2) 0.2983(2) 0.0377(7) Uani 1 1 d . .
C11 C 0.7655(2) -0.1965(2) 0.31717(18) 0.0281(6) Uani 1 1 d . .
H11 H 0.8134 -0.2115 0.2680 0.034 Uiso 1 1 calc R U
C43 C 1.0171(2) -0.4503(2) 0.5996(2) 0.0364(7) Uani 1 1 d . .
C10 C 0.8019(2) -0.2554(2) 0.41239(18) 0.0296(6) Uani 1 1 d . .
H10 H 0.8651 -0.3032 0.4116 0.036 Uiso 1 1 calc R U
C24 C 0.6713(2) 0.2724(2) 0.19178(19) 0.0381(7) Uani 1 1 d . .
H24 H 0.6496 0.3392 0.1539 0.046 Uiso 1 1 calc R U
C39 C 0.8940(2) -0.0534(2) 0.71921(19) 0.0374(7) Uani 1 1 d . .
H39 H 0.9136 -0.0459 0.7775 0.045 Uiso 1 1 calc R U
C23 C 0.6857(2) 0.1840(2) 0.16368(19) 0.0382(7) Uani 1 1 d . .
H23 H 0.6755 0.1782 0.1029 0.046 Uiso 1 1 calc R U
C46 C 0.8419(2) -0.3638(2) 0.6654(2) 0.0404(8) Uani 1 1 d . .
C27 C 0.5061(2) 0.5529(2) 0.2526(2) 0.0433(8) Uani 1 1 d . .
C30 C 0.7134(2) 0.4966(2) 0.25051(19) 0.0353(7) Uani 1 1 d . .
C44 C 0.9622(2) -0.5090(2) 0.6713(2) 0.0409(8) Uani 1 1 d . .
C40 C 0.9091(2) -0.1405(2) 0.6900(2) 0.0415(8) Uani 1 1 d . .
H40 H 0.9418 -0.2047 0.7240 0.050 Uiso 1 1 calc R U
C28 C 0.5733(3) 0.6235(2) 0.2049(2) 0.0461(8) Uani 1 1 d . .
C29 C 0.6777(3) 0.5955(2) 0.2045(2) 0.0414(8) Uani 1 1 d . .
C12 C 0.7081(2) -0.3111(2) 0.4556(2) 0.0413(8) Uani 1 1 d . .
H12A H 0.7029 -0.3174 0.5228 0.050 Uiso 1 1 calc R U
H12B H 0.7076 -0.3806 0.4445 0.050 Uiso 1 1 calc R U
C45 C 0.8746(3) -0.4654(3) 0.7038(2) 0.0496(9) Uani 1 1 d . .
C13 C 0.5233(3) -0.2781(4) 0.4063(3) 0.0778(13) Uani 1 1 d . .
H13A H 0.4805 -0.2357 0.3553 0.117 Uiso 1 1 calc R U
H13B H 0.4889 -0.2774 0.4653 0.117 Uiso 1 1 calc R U
H13C H 0.5323 -0.3495 0.4009 0.117 Uiso 1 1 calc R U
H15 H 0.802(2) 0.013(2) 0.527(2) 0.046(10) Uiso 1 1 d . .
H16 H 0.745(2) 0.116(2) 0.369(2) 0.045(10) Uiso 1 1 d . .

loop_
_atom_site_aniso_label
_atom_site_aniso_U_11
_atom_site_aniso_U_22
_atom_site_aniso_U_33
_atom_site_aniso_U_23
_atom_site_aniso_U_13
_atom_site_aniso_U_12
F4 0.0323(9) 0.0531(11) 0.0385(9) -0.0151(8) 0.0047(7) -0.0098(8)
F5 0.0290(9) 0.0512(11) 0.0426(10) -0.0104(8) 0.0057(7) -0.0010(8)
F1 0.0457(10) 0.0451(11) 0.0459(10) -0.0114(8) -0.0156(8) -0.0054(8)
F11 0.0311(9) 0.0532(11) 0.0368(9) -0.0132(8) 0.0072(7) -0.0083(8)
F12 0.0429(10) 0.0523(11) 0.0436(10) -0.0149(9) -0.0093(8) -0.0122(8)
F16 0.0369(9) 0.0388(10) 0.0460(10) 0.0003(8) 0.0117(8) 0.0009(8)
F15 0.0315(9) 0.0756(13) 0.0408(10) -0.0202(9) 0.0042(8) -0.0091(9)
F3 0.0503(11) 0.0741(13) 0.0354(10) -0.0203(9) 0.0156(8) -0.0054(9)
F14 0.0464(11) 0.0908(15) 0.0347(10) -0.0248(10) 0.0140(8) -0.0007(10)
F9 0.0881(15) 0.0371(11) 0.0586(13) 0.0028(10) 0.0062(11) -0.0187(10)
F13 0.0706(13) 0.0725(14) 0.0340(10) -0.0283(10) -0.0026(9) -0.0051(10)
F8 0.1020(17) 0.0257(10) 0.0645(13) -0.0001(9) -0.0316(12) 0.0139(10)
F2 0.0757(14) 0.0731(14) 0.0328(10) -0.0287(10) -0.0039(9) -0.0018(10)
F20 0.0619(13) 0.0596(13) 0.0496(11) 0.0029(10) 0.0243(9) 0.0127(10)
F18 0.0741(14) 0.0254(10) 0.0824(15) 0.0082(10) -0.0017(11) 0.0013(9)
F6 0.0457(11) 0.0517(12) 0.0774(14) -0.0038(11) 0.0060(10) -0.0053(9)
F10 0.0436(11) 0.0489(11) 0.0635(12) -0.0038(9) 0.0040(9) -0.0063(9)
F17 0.0477(11) 0.0365(10) 0.0702(13) -0.0121(9) 0.0074(9) 0.0125(8)
F7 0.0525(12) 0.0606(13) 0.0940(16) -0.0179(12) -0.0172(12) 0.0206(10)
F19 0.0782(15) 0.0583(14) 0.0732(15) 0.0290(11) 0.0277(12) -0.0004(11)
O1 0.0542(14) 0.0510(14) 0.0436(13) -0.0098(11) -0.0066(11) -0.0081(11)
N2 0.0426(14) 0.0244(14) 0.0188(13) -0.0028(11) -0.0009(11) 0.0038(11)
N3 0.0320(12) 0.0235(13) 0.0210(12) -0.0046(10) 0.0002(9) -0.0017(10)
N1 0.0357(13) 0.0271(14) 0.0215(12) -0.0056(10) 0.0034(10) 0.0016(10)
N4 0.0386(14) 0.0249(14) 0.0219(13) -0.0041(11) -0.0030(11) 0.0091(11)
N5 0.0515(18) 0.077(2) 0.0516(18) -0.0128(16) 0.0056(14) -0.0139(16)
C33 0.0340(15) 0.0231(15) 0.0226(14) -0.0037(12) -0.0013(12) -0.0011(12)
C5 0.0321(15) 0.0208(15) 0.0250(14) -0.0037(12) -0.0011(12) 0.0002(11)
C34 0.0318(15) 0.0291(16) 0.0253(15) -0.0057(12) 0.0038(12) -0.0024(12)
C6 0.0286(15) 0.0280(16) 0.0287(15) -0.0041(13) 0.0007(12) 0.0020(12)
C3 0.0398(17) 0.0366(17) 0.0267(16) -0.0111(13) 0.0062(13) 0.0006(13)
C2 0.053(2) 0.0337(17) 0.0243(15) -0.0112(13) -0.0040(14) -0.0006(14)
C41 0.0369(16) 0.0265(16) 0.0249(15) -0.0023(12) -0.0022(12) 0.0044(12)
C38 0.0287(15) 0.0366(17) 0.0287(16) -0.0066(13) 0.0000(12) -0.0032(12)
C9 0.0311(15) 0.0202(15) 0.0284(15) -0.0037(12) 0.0065(12) 0.0031(11)
C36 0.051(2) 0.0327(17) 0.0258(16) -0.0097(13) -0.0004(13) -0.0016(14)
C7 0.0295(14) 0.0273(16) 0.0222(14) -0.0078(12) 0.0038(11) -0.0014(12)
C20 0.0322(15) 0.0216(15) 0.0274(15) -0.0052(12) -0.0029(12) -0.0014(12)
C4 0.0307(15) 0.0301(16) 0.0304(16) -0.0046(13) 0.0005(12) -0.0021(12)
C25 0.0409(17) 0.0259(16) 0.0226(14) -0.0061(12) -0.0059(12) 0.0007(13)
C1 0.0329(16) 0.0285(16) 0.0363(17) -0.0071(13) -0.0084(13) -0.0029(12)
C17 0.0270(14) 0.0294(16) 0.0224(14) -0.0051(12) 0.0044(11) -0.0018(12)
C37 0.0392(17) 0.0454(19) 0.0229(15) -0.0072(14) 0.0058(13) 0.0018(14)
C18 0.0254(14) 0.0273(16) 0.0221(14) -0.0068(12) 0.0046(11) -0.0055(11)
C19 0.0281(14) 0.0259(16) 0.0262(15) -0.0048(13) 0.0008(11) -0.0020(12)
C16 0.0341(15) 0.0310(17) 0.0222(14) -0.0029(13) 0.0008(12) 0.0000(12)
C32 0.0326(15) 0.0319(17) 0.0292(16) -0.0112(13) 0.0015(12) -0.0009(12)
C22 0.0348(15) 0.0298(17) 0.0218(14) -0.0080(13) 0.0020(11) -0.0013(12)
C8 0.0287(14) 0.0285(16) 0.0246(15) -0.0088(12) 0.0061(11) -0.0018(12)
C31 0.0350(16) 0.0219(15) 0.0336(16) -0.0069(13) 0.0008(12) -0.0009(12)
C14 0.0334(15) 0.0293(16) 0.0256(15) -0.0021(13) 0.0036(12) 0.0046(12)
C21 0.0395(16) 0.0266(16) 0.0231(15) -0.0010(12) -0.0047(12) 0.0006(13)
C15 0.0431(17) 0.0297(17) 0.0236(15) -0.0018(13) 0.0000(12) 0.0037(13)
C35 0.0378(17) 0.0283(16) 0.0315(16) -0.0044(13) -0.0059(13) -0.0052(13)
C42 0.0370(16) 0.0251(16) 0.0279(15) -0.0007(13) -0.0017(12) -0.0026(13)
C26 0.0420(18) 0.0305(18) 0.0394(17) -0.0070(14) -0.0039(14) -0.0023(14)
C11 0.0294(15) 0.0278(16) 0.0287(15) -0.0102(13) -0.0013(12) -0.0012(12)
C43 0.0335(16) 0.0296(17) 0.0472(18) -0.0137(15) -0.0059(14) 0.0050(13)
C10 0.0321(15) 0.0245(15) 0.0322(15) -0.0081(13) 0.0015(12) -0.0004(12)
C24 0.056(2) 0.0269(17) 0.0274(16) -0.0023(13) -0.0056(14) 0.0046(14)
C39 0.0530(19) 0.0359(18) 0.0223(15) -0.0080(14) -0.0063(13) 0.0067(14)
C23 0.058(2) 0.0339(18) 0.0220(15) -0.0073(14) -0.0044(13) 0.0027(14)
C46 0.0421(18) 0.0372(19) 0.0362(17) -0.0038(15) 0.0087(14) 0.0077(14)
C27 0.0445(19) 0.038(2) 0.0485(19) -0.0160(16) -0.0135(16) 0.0106(15)
C30 0.0422(18) 0.0348(18) 0.0291(16) -0.0087(14) -0.0063(13) -0.0012(14)
C44 0.0485(19) 0.0179(16) 0.0483(19) 0.0035(14) -0.0042(16) 0.0057(14)
C40 0.056(2) 0.0364(19) 0.0281(16) -0.0044(14) -0.0086(14) 0.0123(15)
C28 0.071(2) 0.0267(18) 0.0407(19) -0.0091(15) -0.0182(17) 0.0064(17)
C29 0.062(2) 0.0268(18) 0.0334(17) -0.0029(14) -0.0039(15) -0.0098(16)
C12 0.0519(19) 0.0381(18) 0.0329(17) -0.0044(14) -0.0009(14) -0.0153(15)
C45 0.058(2) 0.041(2) 0.0395(19) 0.0085(16) 0.0067(16) -0.0097(17)
C13 0.047(2) 0.117(4) 0.075(3) -0.031(3) 0.008(2) -0.024(2)

loop_
_atom_type_symbol
_atom_type_description
_atom_type_scat_dispersion_real
_atom_type_scat_dispersion_imag
_atom_type_scat_source
C C 0.0033 0.0016 'International Tables Vol C Tables 4.2.6.8 and 6.1.1.4'
H H 0.0000 0.0000 'International Tables Vol C Tables 4.2.6.8 and 6.1.1.4'
F F 0.0171 0.0103 'International Tables Vol C Tables 4.2.6.8 and 6.1.1.4'
N N 0.0061 0.0033 'International Tables Vol C Tables 4.2.6.8 and 6.1.1.4'
O O 0.0106 0.0060 'International Tables Vol C Tables 4.2.6.8 and 6.1.1.4'

loop_
_geom_angle_atom_site_label_1
_geom_angle_atom_site_label_2
_geom_angle_atom_site_label_3
_geom_angle
C11 O1 N5 101.2(2)
C22 N2 C21 110.1(2)
C22 N2 H16 131(2)
C21 N2 H16 119(2)
C18 N3 C19 105.1(2)
C9 N1 C8 108.5(2)
C15 N4 C16 110.1(2)
C15 N4 H15 127(2)
C16 N4 H15 123(2)
C13 N5 O1 106.9(3)
C13 N5 C12 114.7(3)
O1 N5 C12 99.0(2)
C38 C33 C34 116.5(2)
C38 C33 C17 121.5(2)
C34 C33 C17 122.0(2)
C4 C5 C6 116.4(3)
C4 C5 C7 120.6(2)
C6 C5 C7 123.0(2)
F11 C34 C35 118.6(2)
F11 C34 C33 119.3(2)
C35 C34 C33 122.1(3)
F5 C6 C1 118.4(2)
F5 C6 C5 120.1(2)
C1 C6 C5 121.5(3)
F3 C3 C4 120.9(3)
F3 C3 C2 119.8(3)
C4 C3 C2 119.3(3)
F2 C2 C1 120.3(3)
F2 C2 C3 119.8(3)
C1 C2 C3 119.9(3)
C42 C41 C46 116.4(2)
C42 C41 C14 120.8(2)
C46 C41 C14 122.9(3)
F15 C38 C37 117.5(2)
F15 C38 C33 120.0(2)
C37 C38 C33 122.5(3)
N1 C9 C14 125.2(2)
N1 C9 C10 112.6(2)
C14 C9 C10 122.2(2)
F13 C36 C35 120.9(3)
F13 C36 C37 119.8(3)
C35 C36 C37 119.3(3)
C8 C7 C22 127.2(2)
C8 C7 C5 116.8(2)
C22 C7 C5 116.0(2)
C21 C20 C19 126.3(2)
C21 C20 C25 115.0(2)
C19 C20 C25 118.7(2)
F4 C4 C3 117.5(2)
F4 C4 C5 119.6(2)
C3 C4 C5 122.9(3)
C26 C25 C30 115.8(3)
C26 C25 C20 121.9(3)
C30 C25 C20 122.2(3)
F1 C1 C2 119.7(3)
F1 C1 C6 120.3(3)
C2 C1 C6 120.0(3)
C16 C17 C18 126.9(2)
C16 C17 C33 116.2(2)
C18 C17 C33 116.9(2)
F14 C37 C38 120.9(3)
F14 C37 C36 119.6(3)
C38 C37 C36 119.5(3)
N3 C18 C17 124.5(2)
N3 C18 C32 110.9(2)
C17 C18 C32 124.5(2)
N3 C19 C20 125.1(2)
N3 C19 C31 110.3(2)
C20 C19 C31 124.6(2)
N4 C16 C17 125.9(2)
N4 C16 C39 106.4(2)
C17 C16 C39 127.7(3)
C31 C32 C18 106.6(2)
C31 C32 H32 126.7
C18 C32 H32 126.7
N2 C22 C7 126.1(2)
N2 C22 C23 107.0(2)
C7 C22 C23 126.8(2)
N1 C8 C7 125.5(2)
N1 C8 C11 112.2(2)
C7 C8 C11 122.3(2)
C32 C31 C19 107.1(2)
C32 C31 H31 126.4
C19 C31 H31 126.4
C9 C14 C15 127.3(2)
C9 C14 C41 116.8(2)
C15 C14 C41 115.9(2)
N2 C21 C20 126.1(2)
N2 C21 C24 106.4(2)
C20 C21 C24 127.4(2)
N4 C15 C14 125.6(2)
N4 C15 C40 107.1(3)
C14 C15 C40 127.2(3)
F12 C35 C36 119.8(3)
F12 C35 C34 120.1(3)
C36 C35 C34 120.1(3)
F16 C42 C43 117.8(3)
F16 C42 C41 119.7(2)
C43 C42 C41 122.5(3)
F6 C26 C27 118.1(3)
F6 C26 C25 119.4(3)
C27 C26 C25 122.5(3)
O1 C11 C10 106.4(2)
O1 C11 C8 111.5(2)
C10 C11 C8 103.4(2)
O1 C11 H11 111.7
C10 C11 H11 111.7
C8 C11 H11 111.7
F17 C43 C44 119.8(3)
F17 C43 C42 120.7(3)
C44 C43 C42 119.4(3)
C11 C10 C12 103.6(2)
C11 C10 C9 103.1(2)
C12 C10 C9 109.8(2)
C11 C10 H10 113.2
C12 C10 H10 113.2
C9 C10 H10 113.2
C23 C24 C21 108.2(2)
C23 C24 H24 125.9
C21 C24 H24 125.9
C40 C39 C16 108.0(3)
C40 C39 H39 126.0
C16 C39 H39 126.0
C24 C23 C22 108.2(3)
C24 C23 H23 125.9
C22 C23 H23 125.9
F20 C46 C45 118.8(3)
F20 C46 C41 119.6(3)
C45 C46 C41 121.6(3)
F7 C27 C26 121.1(3)
F7 C27 C28 118.8(3)
C26 C27 C28 120.0(3)
F10 C30 C29 118.5(3)
F10 C30 C25 118.9(2)
C29 C30 C25 122.6(3)
F18 C44 C43 119.3(3)
F18 C44 C45 121.3(3)
C43 C44 C45 119.4(3)
C39 C40 C15 108.3(3)
C39 C40 H40 125.9
C15 C40 H40 125.9
F8 C28 C29 120.5(3)
F8 C28 C27 120.0(3)
C29 C28 C27 119.5(3)
F9 C29 C28 120.0(3)
F9 C29 C30 120.4(3)
C28 C29 C30 119.5(3)
C10 C12 N5 99.1(2)
C10 C12 H12A 111.9
N5 C12 H12A 111.9
C10 C12 H12B 111.9
N5 C12 H12B 111.9
H12A C12 H12B 109.6
F19 C45 C46 120.4(3)
F19 C45 C44 118.8(3)
C46 C45 C44 120.7(3)
N5 C13 H13A 109.5
N5 C13 H13B 109.5
H13A C13 H13B 109.5
N5 C13 H13C 109.5
H13A C13 H13C 109.5
H13B C13 H13C 109.5

loop_
_geom_bond_atom_site_label_1
_geom_bond_atom_site_label_2
_geom_bond_distance
F4 C4 1.341(3)
F5 C6 1.334(3)
F1 C1 1.343(3)
F11 C34 1.343(3)
F12 C35 1.349(3)
F16 C42 1.335(3)
F15 C38 1.338(3)
F3 C3 1.342(3)
F14 C37 1.343(3)
F9 C29 1.338(4)
F13 C36 1.329(3)
F8 C28 1.337(3)
F2 C2 1.339(3)
F20 C46 1.339(3)
F18 C44 1.333(3)
F6 C26 1.338(3)
F10 C30 1.346(3)
F17 C43 1.336(3)
F7 C27 1.350(4)
F19 C45 1.354(4)
O1 C11 1.406(3)
O1 N5 1.462(4)
N2 C22 1.358(4)
N2 C21 1.381(3)
N2 H16 0.85(3)
N3 C18 1.365(3)
N3 C19 1.374(3)
N1 C9 1.352(3)
N1 C8 1.358(3)
N4 C15 1.354(4)
N4 C16 1.375(4)
N4 H15 0.82(3)
N5 C13 1.439(5)
N5 C12 1.512(4)
C33 C38 1.378(4)
C33 C34 1.379(4)
C33 C17 1.498(4)
C5 C4 1.377(4)
C5 C6 1.393(4)
C5 C7 1.503(4)
C34 C35 1.371(4)
C6 C1 1.383(4)
C3 C4 1.374(4)
C3 C2 1.375(4)
C2 C1 1.367(4)
C41 C42 1.381(4)
C41 C46 1.383(4)
C41 C14 1.510(4)
C38 C37 1.372(4)
C9 C14 1.388(4)
C9 C10 1.510(4)
C36 C35 1.370(4)
C36 C37 1.379(4)
C7 C8 1.386(4)
C7 C22 1.395(4)
C20 C21 1.394(4)
C20 C19 1.399(4)
C20 C25 1.485(4)
C25 C26 1.381(4)
C25 C30 1.387(4)
C17 C16 1.388(4)
C17 C18 1.403(4)
C18 C32 1.441(4)
C19 C31 1.441(4)
C16 C39 1.427(4)
C32 C31 1.340(4)
C32 H32 0.9500
C22 C23 1.422(4)
C8 C11 1.510(4)
C31 H31 0.9500
C14 C15 1.408(4)
C21 C24 1.419(4)
C15 C40 1.422(4)
C42 C43 1.379(4)
C26 C27 1.366(4)
C11 C10 1.506(4)
C11 H11 1.0000
C43 C44 1.366(4)
C10 C12 1.507(4)
C10 H10 1.0000
C24 C23 1.358(4)
C24 H24 0.9500
C39 C40 1.350(4)
C39 H39 0.9500
C23 H23 0.9500
C46 C45 1.369(4)
C27 C28 1.371(5)
C30 C29 1.372(4)
C44 C45 1.369(5)
C40 H40 0.9500
C28 C29 1.369(5)
C12 H12A 0.9900
C12 H12B 0.9900
C13 H13A 0.9800
C13 H13B 0.9800
C13 H13C 0.9800

loop_
_geom_torsion_atom_site_label_1
_geom_torsion_atom_site_label_2
_geom_torsion_atom_site_label_3
_geom_torsion_atom_site_label_4
_geom_torsion
C11 O1 N5 C13 -173.5(3)
C11 O1 N5 C12 -54.1(3)
C38 C33 C34 F11 -180.0(2)
C17 C33 C34 F11 -0.8(4)
C38 C33 C34 C35 -0.6(4)
C17 C33 C34 C35 178.6(2)
C4 C5 C6 F5 -177.8(2)
C7 C5 C6 F5 1.5(4)
C4 C5 C6 C1 2.1(4)
C7 C5 C6 C1 -178.6(2)
F3 C3 C2 F2 0.5(4)
C4 C3 C2 F2 179.4(2)
F3 C3 C2 C1 -179.1(2)
C4 C3 C2 C1 -0.2(4)
C34 C33 C38 F15 -179.3(2)
C17 C33 C38 F15 1.6(4)
C34 C33 C38 C37 0.4(4)
C17 C33 C38 C37 -178.8(3)
C8 N1 C9 C14 176.1(2)
C8 N1 C9 C10 -5.4(3)
C4 C5 C7 C8 -88.3(3)
C6 C5 C7 C8 92.4(3)
C4 C5 C7 C22 89.9(3)
C6 C5 C7 C22 -89.4(3)
F3 C3 C4 F4 -0.6(4)
C2 C3 C4 F4 -179.5(2)
F3 C3 C4 C5 179.6(2)
C2 C3 C4 C5 0.7(4)
C6 C5 C4 F4 178.6(2)
C7 C5 C4 F4 -0.7(4)
C6 C5 C4 C3 -1.6(4)
C7 C5 C4 C3 179.1(3)
C21 C20 C25 C26 91.7(3)
C19 C20 C25 C26 -88.0(3)
C21 C20 C25 C30 -84.6(3)
C19 C20 C25 C30 95.7(3)
F2 C2 C1 F1 0.4(4)
C3 C2 C1 F1 180.0(2)
F2 C2 C1 C6 -178.9(2)
C3 C2 C1 C6 0.7(4)
F5 C6 C1 F1 -1.1(4)
C5 C6 C1 F1 179.0(2)
F5 C6 C1 C2 178.2(2)
C5 C6 C1 C2 -1.7(4)
C38 C33 C17 C16 -104.3(3)
C34 C33 C17 C16 76.5(3)
C38 C33 C17 C18 75.6(3)
C34 C33 C17 C18 -103.5(3)
F15 C38 C37 F14 0.0(4)
C33 C38 C37 F14 -179.7(2)
F15 C38 C37 C36 179.8(2)
C33 C38 C37 C36 0.1(4)
F13 C36 C37 F14 0.3(4)
C35 C36 C37 F14 179.4(2)
F13 C36 C37 C38 -179.4(3)
C35 C36 C37 C38 -0.3(4)
C19 N3 C18 C17 -175.0(2)
C19 N3 C18 C32 0.9(3)
C16 C17 C18 N3 -2.1(4)
C33 C17 C18 N3 178.0(2)
C16 C17 C18 C32 -177.5(3)
C33 C17 C18 C32 2.5(4)
C18 N3 C19 C20 178.2(2)
C18 N3 C19 C31 -0.6(3)
C21 C20 C19 N3 1.3(4)
C25 C20 C19 N3 -179.0(2)
C21 C20 C19 C31 179.9(3)
C25 C20 C19 C31 -0.4(4)
C15 N4 C16 C17 -176.0(3)
C15 N4 C16 C39 2.4(3)
C18 C17 C16 N4 -4.9(5)
C33 C17 C16 N4 175.1(2)
C18 C17 C16 C39 177.1(3)
C33 C17 C16 C39 -2.9(4)
N3 C18 C32 C31 -1.0(3)
C17 C18 C32 C31 175.0(2)
C21 N2 C22 C7 -175.6(3)
C21 N2 C22 C23 0.8(3)
C8 C7 C22 N2 -1.5(5)
C5 C7 C22 N2 -179.5(3)
C8 C7 C22 C23 -177.3(3)
C5 C7 C22 C23 4.7(4)
C9 N1 C8 C7 -176.7(2)
C9 N1 C8 C11 4.4(3)
C22 C7 C8 N1 -8.5(4)
C5 C7 C8 N1 169.4(2)
C22 C7 C8 C11 170.3(3)
C5 C7 C8 C11 -11.8(4)
C18 C32 C31 C19 0.6(3)
N3 C19 C31 C32 0.0(3)
C20 C19 C31 C32 -178.8(3)
N1 C9 C14 C15 6.6(4)
C10 C9 C14 C15 -171.8(3)
N1 C9 C14 C41 -174.2(2)
C10 C9 C14 C41 7.4(4)
C42 C41 C14 C9 69.0(4)
C46 C41 C14 C9 -109.4(3)
C42 C41 C14 C15 -111.7(3)
C46 C41 C14 C15 69.9(4)
C22 N2 C21 C20 177.7(3)
C22 N2 C21 C24 -1.0(3)
C19 C20 C21 N2 2.6(5)
C25 C20 C21 N2 -177.1(3)
C19 C20 C21 C24 -179.0(3)
C25 C20 C21 C24 1.3(4)
C16 N4 C15 C14 173.8(3)
C16 N4 C15 C40 -2.8(3)
C9 C14 C15 N4 5.3(5)
C41 C14 C15 N4 -173.9(3)
C9 C14 C15 C40 -178.8(3)
C41 C14 C15 C40 2.0(4)
F13 C36 C35 F12 -0.7(4)
C37 C36 C35 F12 -179.8(2)
F13 C36 C35 C34 179.3(2)
C37 C36 C35 C34 0.2(4)
F11 C34 C35 F12 -0.3(4)
C33 C34 C35 F12 -179.8(2)
F11 C34 C35 C36 179.7(2)
C33 C34 C35 C36 0.3(4)
C46 C41 C42 F16 178.6(3)
C14 C41 C42 F16 0.2(4)
C46 C41 C42 C43 -0.1(4)
C14 C41 C42 C43 -178.5(3)
C30 C25 C26 F6 179.7(3)
C20 C25 C26 F6 3.2(4)
C30 C25 C26 C27 0.0(4)
C20 C25 C26 C27 -176.5(3)
N5 O1 C11 C10 36.3(3)
N5 O1 C11 C8 -75.8(3)
N1 C8 C11 O1 112.2(2)
C7 C8 C11 O1 -66.8(3)
N1 C8 C11 C10 -1.8(3)
C7 C8 C11 C10 179.3(2)
F16 C42 C43 F17 0.3(4)
C41 C42 C43 F17 179.0(3)
F16 C42 C43 C44 -178.2(3)
C41 C42 C43 C44 0.5(5)
O1 C11 C10 C12 -4.4(3)
C8 C11 C10 C12 113.2(2)
O1 C11 C10 C9 -118.9(2)
C8 C11 C10 C9 -1.3(3)
N1 C9 C10 C11 4.1(3)
C14 C9 C10 C11 -177.3(2)
N1 C9 C10 C12 -105.8(3)
C14 C9 C10 C12 72.8(3)
N2 C21 C24 C23 0.8(3)
C20 C21 C24 C23 -177.8(3)
N4 C16 C39 C40 -1.0(3)
C17 C16 C39 C40 177.4(3)
C21 C24 C23 C22 -0.3(4)
N2 C22 C23 C24 -0.3(3)
C7 C22 C23 C24 176.1(3)
C42 C41 C46 F20 -178.8(3)
C14 C41 C46 F20 -0.4(5)
C42 C41 C46 C45 -0.5(5)
C14 C41 C46 C45 177.9(3)
F6 C26 C27 F7 0.4(5)
C25 C26 C27 F7 -179.8(3)
F6 C26 C27 C28 -179.5(3)
C25 C26 C27 C28 0.3(5)
C26 C25 C30 F10 179.9(2)
C20 C25 C30 F10 -3.5(4)
C26 C25 C30 C29 0.3(4)
C20 C25 C30 C29 176.8(3)
F17 C43 C44 F18 1.4(4)
C42 C43 C44 F18 179.9(3)
F17 C43 C44 C45 -178.8(3)
C42 C43 C44 C45 -0.3(5)
C16 C39 C40 C15 -0.7(4)
N4 C15 C40 C39 2.2(3)
C14 C15 C40 C39 -174.3(3)
F7 C27 C28 F8 0.1(5)
C26 C27 C28 F8 180.0(3)
F7 C27 C28 C29 179.2(3)
C26 C27 C28 C29 -0.8(5)
F8 C28 C29 F9 -0.7(5)
C27 C28 C29 F9 -179.9(3)
F8 C28 C29 C30 -179.7(3)
C27 C28 C29 C30 1.2(5)
F10 C30 C29 F9 0.5(4)
C25 C30 C29 F9 -179.9(3)
F10 C30 C29 C28 179.5(3)
C25 C30 C29 C28 -0.9(5)
C11 C10 C12 N5 -27.8(3)
C9 C10 C12 N5 81.7(3)
C13 N5 C12 C10 163.1(3)
O1 N5 C12 C10 49.8(3)
F20 C46 C45 F19 -0.8(5)
C41 C46 C45 F19 -179.1(3)
F20 C46 C45 C44 179.0(3)
C41 C46 C45 C44 0.7(5)
F18 C44 C45 F19 -0.7(5)
C43 C44 C45 F19 179.5(3)
F18 C44 C45 C46 179.5(3)
C43 C44 C45 C46 -0.3(5)

loop_
_platon_squeeze_void_nr
_platon_squeeze_void_average_x
_platon_squeeze_void_average_y
_platon_squeeze_void_average_z
_platon_squeeze_void_volume
_platon_squeeze_void_count_electrons
_platon_squeeze_void_content
1 0.055 0.446 0.054 628 152 ' '
